data_4060882
loop_
_publ_author_name
'Landis, Clark R.'
'Nelson, Ryan C.'
'Jin, Wiechang'
'Bowman, Amanda C.'

_publ_section_title
;
 Synthesis, Characterization, and Transition-Metal Complexes of
 3,4-Diazaphospholanes
;
_journal_coden_ASTM ORGND7
_journal_issue 6
_journal_name_full Organometallics
_journal_page_first 1377
_journal_page_last 1391
_journal_paper_doi 10.1021/om050922g
_journal_volume 25
_journal_year 2006
_chemical_formula_sum 'C36 H31 Cl3 F0 N2 O2 P Rh'
_chemical_formula_weight 763.86
_space_group_IT_number 14
_symmetry_cell_setting monoclinic
_symmetry_space_group_name_Hall '-P 2ybc'
_symmetry_space_group_name_H-M 'P 1 21/c 1'
_cell_angle_alpha 90.00
_cell_angle_beta 99.573(2)
_cell_angle_gamma 90.00
_cell_formula_units_Z 4
_cell_length_a 21.860(3)
_cell_length_b 9.3627(12)
_cell_length_c 16.269(2)
_cell_measurement_temperature 153(2)
_cell_volume 3283.3(7)
_diffrn_ambient_temperature 153(2)
_exptl_crystal_density_diffrn 1.545
_cod_duplicate_entry 4074827
_cod_depositor_comments
;
The following automatic conversions were performed:
'_symmetry_cell_setting' value 'Monoclinic' changed to 'monoclinic'
according to '/home/saulius/struct/CIF-dictionaries/cif_core.dic'
dictionary named 'cif_core.dic' version 2.4.1 from 2010-06-29.

Automatic conversion script
Id: cif_fix_enum 1527 2010-12-29 10:47:43Z saulius 
;
_cod_original_sg_symbol_H-M 'P 21/c'
_cod_database_code 4060882

loop_
_symmetry_equiv_pos_as_xyz
'x, y, z'
'-x, y+1/2, -z+1/2'
'-x, -y, -z'
'x, -y-1/2, z-1/2'

loop_
_atom_site_label
_atom_site_type_symbol
_atom_site_fract_x
_atom_site_fract_y
_atom_site_fract_z
_atom_site_U_iso_or_equiv
_atom_site_adp_type
_atom_site_occupancy
_atom_site_symmetry_multiplicity
_atom_site_calc_flag
_atom_site_refinement_flags
_atom_site_disorder_assembly
_atom_site_disorder_group
Rh Rh 0.340264(11) 0.89435(3) 0.055704(14) 0.02481(8) Uani 1 1 d . . .
Cl1 Cl 0.38504(4) 0.80917(10) 0.18793(5) 0.0360(2) Uani 1 1 d . . .
Cl2 Cl 0.47310(7) 1.02479(19) 0.39451(8) 0.0929(5) Uani 1 1 d . . .
Cl3 Cl 0.44409(7) 1.20089(15) 0.24707(12) 0.1038(6) Uani 1 1 d . . .
P P 0.24260(4) 0.88176(8) 0.08347(5) 0.02370(18) Uani 1 1 d . . .
O1 O 0.09057(11) 0.5783(3) 0.01368(15) 0.0405(6) Uani 1 1 d . . .
O2 O 0.17639(11) 0.7483(3) 0.32635(14) 0.0409(6) Uani 1 1 d . . .
N1 N 0.16027(12) 0.6903(3) 0.10844(15) 0.0261(6) Uani 1 1 d . . .
N2 N 0.17833(12) 0.7526(3) 0.18851(15) 0.0274(6) Uani 1 1 d . . .
C1 C 0.20501(14) 0.7084(3) 0.05212(19) 0.0250(7) Uani 1 1 d . . .
H1A H 0.1824 0.7155 -0.0065 0.030 Uiso 1 1 calc R . .
C2 C 0.23045(15) 0.8528(3) 0.19320(18) 0.0261(7) Uani 1 1 d . . .
H2A H 0.2684 0.8065 0.2250 0.031 Uiso 1 1 calc R . .
C3 C 0.10652(15) 0.6165(3) 0.0863(2) 0.0284(7) Uani 1 1 d . . .
C4 C 0.07229(15) 0.5837(3) 0.1540(2) 0.0302(7) Uani 1 1 d . . .
C5 C 0.01733(16) 0.5071(4) 0.1379(2) 0.0423(9) Uani 1 1 d . . .
H5A H 0.0010 0.4805 0.0822 0.051 Uiso 1 1 calc R . .
C6 C -0.0132(2) 0.4698(6) 0.1998(3) 0.0651(13) Uani 1 1 d . . .
H6A H -0.0516 0.4205 0.1874 0.078 Uiso 1 1 calc R . .
C7 C 0.0108(2) 0.5027(7) 0.2806(3) 0.088(2) Uani 1 1 d . . .
H7A H -0.0100 0.4715 0.3242 0.105 Uiso 1 1 calc R . .
C8 C 0.0654(2) 0.5816(6) 0.2996(3) 0.0707(15) Uani 1 1 d . . .
H8A H 0.0811 0.6071 0.3557 0.085 Uiso 1 1 calc R . .
C9 C 0.09674(16) 0.6226(4) 0.2359(2) 0.0378(9) Uani 1 1 d . . .
C10 C 0.15379(15) 0.7088(4) 0.2554(2) 0.0329(8) Uani 1 1 d . . .
C11 C 0.18386(15) 1.0138(3) 0.04403(19) 0.0282(7) Uani 1 1 d . . .
C12 C 0.20319(17) 1.1560(4) 0.0448(2) 0.0374(8) Uani 1 1 d . . .
H12A H 0.2456 1.1785 0.0630 0.045 Uiso 1 1 calc R . .
C13 C 0.1617(2) 1.2636(4) 0.0196(3) 0.0501(11) Uani 1 1 d . . .
H13A H 0.1757 1.3597 0.0199 0.060 Uiso 1 1 calc R . .
C14 C 0.0998(2) 1.2327(4) -0.0064(3) 0.0527(11) Uani 1 1 d . . .
H14A H 0.0710 1.3072 -0.0239 0.063 Uiso 1 1 calc R . .
C15 C 0.0800(2) 1.0931(4) -0.0068(3) 0.0528(11) Uani 1 1 d . . .
H15A H 0.0373 1.0715 -0.0238 0.063 Uiso 1 1 calc R . .
C16 C 0.12184(16) 0.9836(4) 0.0175(2) 0.0387(9) Uani 1 1 d . . .
H16A H 0.1078 0.8875 0.0158 0.046 Uiso 1 1 calc R . .
C17 C 0.22047(16) 0.9949(4) 0.23425(19) 0.0305(8) Uani 1 1 d . . .
C18 C 0.27284(18) 1.0737(4) 0.2662(2) 0.0374(9) Uani 1 1 d . . .
H18A H 0.3131 1.0353 0.2662 0.045 Uiso 1 1 calc R . .
C19 C 0.2659(2) 1.2095(4) 0.2982(2) 0.0515(11) Uani 1 1 d . . .
H19A H 0.3017 1.2642 0.3193 0.062 Uiso 1 1 calc R . .
C20 C 0.2086(2) 1.2651(4) 0.2998(2) 0.0569(12) Uani 1 1 d . . .
H20A H 0.2045 1.3574 0.3225 0.068 Uiso 1 1 calc R . .
C21 C 0.1567(2) 1.1874(5) 0.2684(3) 0.0593(12) Uani 1 1 d . . .
H21A H 0.1165 1.2258 0.2691 0.071 Uiso 1 1 calc R . .
C22 C 0.16320(18) 1.0522(4) 0.2358(2) 0.0430(9) Uani 1 1 d . . .
H22A H 0.1272 0.9987 0.2141 0.052 Uiso 1 1 calc R . .
C23 C 0.25317(15) 0.5902(3) 0.05748(19) 0.0277(7) Uani 1 1 d . . .
C24 C 0.27459(16) 0.5188(4) 0.1309(2) 0.0335(8) Uani 1 1 d . . .
H24A H 0.2569 0.5381 0.1793 0.040 Uiso 1 1 calc R . .
C25 C 0.32187(19) 0.4192(4) 0.1343(2) 0.0432(10) Uani 1 1 d . . .
H25A H 0.3361 0.3701 0.1850 0.052 Uiso 1 1 calc R . .
C26 C 0.34838(18) 0.3908(4) 0.0652(2) 0.0427(9) Uani 1 1 d . . .
H26A H 0.3817 0.3248 0.0683 0.051 Uiso 1 1 calc R . .
C27 C 0.32592(18) 0.4597(4) -0.0091(2) 0.0426(9) Uani 1 1 d . . .
H27A H 0.3434 0.4395 -0.0575 0.051 Uiso 1 1 calc R . .
C28 C 0.27811(17) 0.5578(4) -0.0131(2) 0.0350(8) Uani 1 1 d . . .
H28A H 0.2624 0.6031 -0.0645 0.042 Uiso 1 1 calc R . .
C30 C 0.33054(16) 1.0345(4) -0.0468(2) 0.0341(8) Uani 1 1 d . . .
H30A H 0.3012 1.1172 -0.0529 0.041 Uiso 1 1 calc R . .
C31 C 0.39906(18) 1.0497(4) -0.0546(2) 0.0421(9) Uani 1 1 d . . .
H31A H 0.4165 1.1486 -0.0539 0.050 Uiso 1 1 calc R . .
C32 C 0.42847(16) 0.9464(4) 0.0142(2) 0.0402(9) Uani 1 1 d . . .
H32A H 0.4676 0.9680 0.0535 0.048 Uiso 1 1 calc R . .
C33 C 0.41153(16) 0.8124(4) -0.0123(2) 0.0387(9) Uani 1 1 d . . .
H33A H 0.4371 0.7257 0.0053 0.046 Uiso 1 1 calc R . .
C34 C 0.37119(17) 0.8283(4) -0.0986(2) 0.0390(9) Uani 1 1 d . . .
H34A H 0.3652 0.7415 -0.1349 0.047 Uiso 1 1 calc R . .
C35 C 0.40157(18) 0.9584(4) -0.1319(2) 0.0450(10) Uani 1 1 d . . .
H35A H 0.3766 0.9985 -0.1831 0.054 Uiso 1 1 calc R . .
H35B H 0.4445 0.9393 -0.1411 0.054 Uiso 1 1 calc R . .
C36 C 0.31275(16) 0.8976(4) -0.0747(2) 0.0331(8) Uani 1 1 d . . .
H36A H 0.2698 0.8736 -0.1027 0.040 Uiso 1 1 calc R . .
C37 C 0.48975(18) 1.0610(4) 0.2956(2) 0.0439(9) Uani 1 1 d . . .
H37A H 0.4823 0.9741 0.2607 0.053 Uiso 1 1 calc R . .
H37B H 0.5341 1.0867 0.3002 0.053 Uiso 1 1 calc R . .

loop_
_atom_site_aniso_label
_atom_site_aniso_U_11
_atom_site_aniso_U_22
_atom_site_aniso_U_33
_atom_site_aniso_U_23
_atom_site_aniso_U_13
_atom_site_aniso_U_12
Rh 0.01990(14) 0.03107(14) 0.02325(13) 0.00119(11) 0.00296(9) -0.00267(11)
Cl1 0.0280(5) 0.0510(5) 0.0271(4) 0.0040(4) -0.0007(3) 0.0023(4)
Cl2 0.0931(11) 0.1341(13) 0.0569(7) -0.0065(8) 0.0282(7) -0.0468(10)
Cl3 0.0565(9) 0.0603(8) 0.1832(17) 0.0348(9) -0.0133(9) 0.0037(7)
P 0.0212(4) 0.0260(4) 0.0240(4) -0.0014(3) 0.0040(3) -0.0037(3)
O1 0.0329(15) 0.0500(16) 0.0383(14) -0.0124(11) 0.0051(11) -0.0131(12)
O2 0.0326(15) 0.0637(17) 0.0262(13) 0.0027(11) 0.0039(11) -0.0081(13)
N1 0.0217(14) 0.0297(14) 0.0275(14) -0.0056(11) 0.0060(11) -0.0055(12)
N2 0.0236(15) 0.0339(15) 0.0244(14) -0.0038(11) 0.0034(11) -0.0078(12)
C1 0.0243(17) 0.0276(17) 0.0239(15) -0.0025(12) 0.0064(13) -0.0067(13)
C2 0.0245(18) 0.0318(17) 0.0219(15) 0.0003(12) 0.0034(13) -0.0041(14)
C3 0.0221(17) 0.0236(16) 0.0398(19) -0.0008(14) 0.0056(14) 0.0011(14)
C4 0.0217(17) 0.0261(18) 0.0429(19) 0.0055(14) 0.0057(14) 0.0007(14)
C5 0.027(2) 0.051(2) 0.048(2) 0.0050(18) 0.0024(17) -0.0065(18)
C6 0.037(3) 0.097(4) 0.060(3) 0.012(3) 0.007(2) -0.032(3)
C7 0.045(3) 0.170(6) 0.050(3) 0.025(3) 0.013(2) -0.048(3)
C8 0.047(3) 0.128(5) 0.036(2) 0.013(3) 0.004(2) -0.034(3)
C9 0.0212(18) 0.053(2) 0.039(2) 0.0128(16) 0.0033(15) -0.0034(16)
C10 0.0231(18) 0.045(2) 0.0302(18) 0.0028(15) 0.0042(14) -0.0003(16)
C11 0.0273(18) 0.0299(18) 0.0272(16) -0.0014(13) 0.0037(14) 0.0000(14)
C12 0.032(2) 0.0319(19) 0.049(2) -0.0027(16) 0.0074(17) -0.0036(16)
C13 0.049(3) 0.027(2) 0.073(3) -0.0001(18) 0.005(2) 0.0032(18)
C14 0.052(3) 0.037(2) 0.064(3) -0.0007(19) -0.004(2) 0.012(2)
C15 0.037(2) 0.047(2) 0.068(3) 0.000(2) -0.011(2) 0.001(2)
C16 0.029(2) 0.0321(19) 0.051(2) 0.0019(16) -0.0044(17) 0.0002(16)
C17 0.036(2) 0.0330(18) 0.0229(16) -0.0045(13) 0.0067(14) -0.0019(15)
C18 0.040(2) 0.043(2) 0.0289(18) -0.0076(14) 0.0055(16) -0.0091(17)
C19 0.068(3) 0.042(2) 0.044(2) -0.0133(18) 0.010(2) -0.015(2)
C20 0.088(4) 0.040(2) 0.044(2) -0.0140(18) 0.015(2) 0.001(2)
C21 0.063(3) 0.060(3) 0.057(3) -0.013(2) 0.015(2) 0.017(2)
C22 0.040(2) 0.044(2) 0.045(2) -0.0099(17) 0.0100(18) 0.0020(18)
C23 0.0272(18) 0.0274(17) 0.0276(16) -0.0038(13) 0.0022(13) -0.0063(14)
C24 0.033(2) 0.040(2) 0.0274(17) -0.0030(14) 0.0052(15) 0.0026(16)
C25 0.046(2) 0.040(2) 0.040(2) -0.0023(16) -0.0058(18) 0.0073(18)
C26 0.039(2) 0.035(2) 0.053(2) -0.0093(18) 0.0041(18) 0.0090(18)
C27 0.046(2) 0.042(2) 0.044(2) -0.0091(17) 0.0162(18) 0.0025(19)
C28 0.043(2) 0.0312(18) 0.0309(18) -0.0019(14) 0.0077(16) -0.0027(16)
C30 0.035(2) 0.039(2) 0.0308(18) 0.0099(15) 0.0118(15) 0.0006(16)
C31 0.043(2) 0.045(2) 0.042(2) 0.0021(17) 0.0172(18) -0.0139(18)
C32 0.0177(18) 0.071(3) 0.0333(19) -0.0011(18) 0.0083(15) -0.0086(17)
C33 0.031(2) 0.055(2) 0.0328(19) 0.0008(17) 0.0121(16) 0.0104(18)
C34 0.044(2) 0.042(2) 0.0314(18) -0.0044(16) 0.0088(16) 0.0021(18)
C35 0.037(2) 0.068(3) 0.033(2) 0.0043(18) 0.0144(17) -0.002(2)
C36 0.0273(19) 0.045(2) 0.0261(16) 0.0031(15) 0.0004(14) -0.0039(16)
C37 0.033(2) 0.045(2) 0.053(2) -0.0009(18) 0.0065(18) -0.0064(17)

loop_
_geom_bond_atom_site_label_1
_geom_bond_atom_site_label_2
_geom_bond_distance
_geom_bond_site_symmetry_2
_geom_bond_publ_flag
Rh C30 2.104(3) . ?
Rh C36 2.106(3) . ?
Rh C33 2.194(3) . ?
Rh C32 2.201(3) . ?
Rh P 2.2576(9) . ?
Rh Cl1 2.3497(8) . ?
Cl2 C37 1.741(4) . ?
Cl3 C37 1.753(4) . ?
P C11 1.821(3) . ?
P C1 1.852(3) . ?
P C2 1.868(3) . ?
O1 C3 1.228(4) . ?
O2 C10 1.234(4) . ?
N1 C3 1.359(4) . ?
N1 N2 1.422(3) . ?
N1 C1 1.457(4) . ?
N2 C10 1.354(4) . ?
N2 C2 1.468(4) . ?
C1 C23 1.521(4) . ?
C2 C17 1.521(4) . ?
C3 C4 1.464(5) . ?
C4 C5 1.386(5) . ?
C4 C9 1.399(5) . ?
C5 C6 1.344(5) . ?
C6 C7 1.366(6) . ?
C7 C8 1.395(6) . ?
C8 C9 1.388(5) . ?
C9 C10 1.475(5) . ?
C11 C16 1.382(4) . ?
C11 C12 1.396(5) . ?
C12 C13 1.372(5) . ?
C13 C14 1.381(6) . ?
C14 C15 1.377(5) . ?
C15 C16 1.387(5) . ?
C17 C22 1.366(5) . ?
C17 C18 1.388(5) . ?
C18 C19 1.392(5) . ?
C19 C20 1.361(6) . ?
C20 C21 1.373(6) . ?
C21 C22 1.389(5) . ?
C23 C24 1.381(4) . ?
C23 C28 1.383(5) . ?
C24 C25 1.386(5) . ?
C25 C26 1.374(5) . ?
C26 C27 1.385(5) . ?
C27 C28 1.385(5) . ?
C30 C36 1.393(5) . ?
C30 C31 1.531(5) . ?
C31 C35 1.530(5) . ?
C31 C32 1.537(5) . ?
C32 C33 1.358(5) . ?
C33 C34 1.536(5) . ?
C34 C35 1.529(5) . ?
C34 C36 1.540(5) . ?
